data_4331599
loop_
_publ_author_name
'Mudring, Anja-Verena'
'Timofte, Tudor'
'Babai, Arash'

_publ_section_title
;
 Cluster-Type Basic Lanthanide Iodides
 [M6(\m6-O)(\m3-OH)8(H2O)24]I8(H2O)8(M = Nd, Eu, Tb, Dy)
;
_journal_coden_ASTM INOCAJ
_journal_issue 13
_journal_name_full 'Inorganic Chemistry'
_journal_page_first 5162
_journal_page_last 5166
_journal_paper_doi 10.1021/ic051234s
_journal_volume 45
_journal_year 2006
_chemical_formula_sum 'Dy12 I16 O82'
_chemical_formula_weight 5292.40
_space_group_IT_number 58
_symmetry_space_group_name_Hall '-P 2 2n'
_symmetry_space_group_name_H-M 'P n n m'
_atom_sites_solution_hydrogens geom
_atom_sites_solution_primary direct
_atom_sites_solution_secondary difmap
_audit_creation_method shelxl-97
_cell_angle_alpha 90.00
_cell_angle_beta 90.00
_cell_angle_gamma 90.00
_cell_formula_units_Z 1
_cell_length_a 12.9634(5)
_cell_length_b 14.8613(7)
_cell_length_c 14.9188(6)
_cell_measurement_temperature 173(2)
_cell_volume 2874.2(2)
_computing_structure_refinement 'shelxl-97 (sheldrick, 1997)'
_diffrn_ambient_temperature 173(2)
_diffrn_measured_fraction_theta_full 0.994
_diffrn_measured_fraction_theta_max 0.994
_diffrn_radiation_monochromator graphite
_diffrn_radiation_source 'fine-focus sealed tube'
_diffrn_radiation_type mok\a
_diffrn_radiation_wavelength 0.71073
_diffrn_reflns_av_R_equivalents 0.0881
_diffrn_reflns_av_sigmaI/netI 0.0409
_diffrn_reflns_limit_h_max 16
_diffrn_reflns_limit_h_min -16
_diffrn_reflns_limit_k_max 19
_diffrn_reflns_limit_k_min -18
_diffrn_reflns_limit_l_max 19
_diffrn_reflns_limit_l_min -19
_diffrn_reflns_number 41933
_diffrn_reflns_theta_full 27.27
_diffrn_reflns_theta_max 27.27
_diffrn_reflns_theta_min 1.93
_exptl_absorpt_coefficient_mu 12.078
_exptl_crystal_density_diffrn 3.058
_exptl_crystal_density_method 'not measured'
_exptl_crystal_F_000 2296
_refine_diff_density_max 0.319
_refine_diff_density_min -0.218
_refine_diff_density_rms 0.027
_refine_ls_extinction_method none
_refine_ls_goodness_of_fit_ref 0.992
_refine_ls_hydrogen_treatment mixed
_refine_ls_matrix_type full
_refine_ls_number_parameters 149
_refine_ls_number_reflns 3329
_refine_ls_number_restraints 0
_refine_ls_restrained_S_all 0.992
_refine_ls_R_factor_all 0.0644
_refine_ls_R_factor_gt 0.0389
_refine_ls_shift/su_max 0.037
_refine_ls_shift/su_mean 0.001
_refine_ls_structure_factor_coef Fsqd
_refine_ls_weighting_details 'calc w=1/[\s^2^(fo^2^)+(0.0461p)^2^+0.0063p] where p=(fo^2^+2fc^2^)/3'
_refine_ls_weighting_scheme calc
_refine_ls_wR_factor_gt 0.0801
_refine_ls_wR_factor_ref 0.0866
_reflns_number_gt 2351
_reflns_number_total 3329
_reflns_threshold_expression >2sigma(i)
_cod_data_source_file ic051234ssup1.cif
_cod_data_source_block abscor
_cod_depositor_comments
;
 Changing the capitalization of _atom_type_symbol data item
 values and the values of related data items (e. g. _atom_site_type_symbol).
 Updating the _chemical_formula_sum data item value.

 Antanas Vaitkus,
 2017-01-05

The following automatic conversions were performed:

'_refine_ls_structure_factor_coef' value 'fsqd' changed to 'Fsqd'
according to /home/saulius/struct/CIF-dictionaries/cif_core.dic
dictionary named 'cif_core.dic' version 2.4.2 from
2011-04-26.

'_atom_site_adp_type' value 'uani' changed to 'Uani'
according to /home/saulius/struct/CIF-dictionaries/cif_core.dic
dictionary named 'cif_core.dic' version 2.4.2 from 2011-04-26 (20
times).

'_atom_site_refinement_flags' value 's' changed to 'S'
according to /home/saulius/struct/CIF-dictionaries/cif_core.dic
dictionary named 'cif_core.dic' version 2.4.2 from 2011-04-26 (10
times).

'_atom_site_refinement_flags' value 'p' changed to 'P'
according to /home/saulius/struct/CIF-dictionaries/cif_core.dic
dictionary named 'cif_core.dic' version 2.4.2 from 2011-04-26 (2
times).

Automatic conversion script
Id: cif_fix_values 1891 2012-01-12 08:04:46Z andrius 
;
_cod_original_formula_sum 'dy12 i16 o82'
_cod_database_code 4331599

loop_
_symmetry_equiv_pos_as_xyz
'x, y, z'
'-x, -y, z'
'x+1/2, -y+1/2, -z+1/2'
'-x+1/2, y+1/2, -z+1/2'
'-x, -y, -z'
'x, y, -z'
'-x-1/2, y-1/2, z-1/2'
'x-1/2, -y-1/2, z-1/2'

loop_
_atom_site_label
_atom_site_type_symbol
_atom_site_fract_x
_atom_site_fract_y
_atom_site_fract_z
_atom_site_U_iso_or_equiv
_atom_site_adp_type
_atom_site_occupancy
_atom_site_symmetry_multiplicity
_atom_site_calc_flag
_atom_site_refinement_flags
dy1 Dy 0.5000 0.5000 0.33324(4) 0.0631(4) Uani 1 2 d S
dy2 Dy 0.46092(4) 0.66684(4) 0.5000 0.0614(4) Uani 1 2 d S
dy3 Dy 0.69377(4) 0.53388(4) 0.5000 0.0619(4) Uani 1 2 d S
i1 I 0.5000 0.0000 -0.35014(10) 0.1344(7) Uani 1 2 d S
i2 I 0.28273(6) 0.21874(6) -0.26216(6) 0.1032(5) Uani 1 1 d .
i3 I 0.49289(11) 0.32385(9) 0.0000 0.1047(5) Uani 1 2 d S
o1 O 0.5000 0.5000 0.5000 0.062(2) Uani 1 4 d S
o2 O 0.6374(4) 0.4208(4) 0.3987(4) 0.0623(13) Uani 1 1 d .
o3 O 0.5909(4) 0.6187(4) 0.6002(4) 0.0611(13) Uani 1 1 d .
o4 O 0.3443(11) 0.4719(10) 0.2261(7) 0.162(5) Uani 1 1 d .
o5 O 0.5265(9) 0.3788(8) 0.2274(6) 0.125(3) Uani 1 1 d .
o6 O 0.4388(6) 0.7672(5) 0.6329(6) 0.093(2) Uani 1 1 d .
o7 O 0.5819(9) 0.7996(7) 0.5000 0.095(3) Uani 1 2 d S
o8 O 0.2913(9) 0.7398(8) 0.5000 0.096(3) Uani 1 2 d S
o9 O 0.8446(8) 0.4310(9) 0.5000 0.099(3) Uani 1 2 d S
o10 O 0.8038(5) 0.5516(6) 0.6337(5) 0.092(2) Uani 1 1 d .
o11 O 0.7782(9) 0.6862(9) 0.5000 0.111(4) Uani 1 2 d S
o12 O 0.0075(6) 0.6169(7) 0.6323(6) 0.108(2) Uani 1 1 d .
o13 O 0.231(2) 0.4210(16) 0.062(2) 0.158(9) Uani 0.50 1 d P
o14 O 0.294(2) 0.5419(19) 0.0732(18) 0.154(8) Uani 0.50 1 d P

loop_
_atom_site_aniso_label
_atom_site_aniso_U_11
_atom_site_aniso_U_22
_atom_site_aniso_U_33
_atom_site_aniso_U_23
_atom_site_aniso_U_13
_atom_site_aniso_U_12
dy1 0.0681(5) 0.0616(5) 0.0595(5) 0.000 0.000 0.0005(2)
dy2 0.0630(5) 0.0574(5) 0.0638(5) 0.000 0.000 0.0000(2)
dy3 0.0608(5) 0.0597(5) 0.0653(5) 0.000 0.000 -0.0001(2)
i1 0.2226(18) 0.0770(8) 0.1036(9) 0.000 0.000 -0.0136(9)
i2 0.0941(6) 0.1012(7) 0.1144(7) 0.0311(4) 0.0197(4) -0.0067(4)
i3 0.1173(9) 0.1103(9) 0.0866(7) 0.000 0.000 0.0046(7)
o1 0.067(6) 0.058(6) 0.059(6) 0.000 0.000 0.002(5)
o2 0.064(3) 0.059(3) 0.063(3) 0.000(2) 0.000(2) -0.001(2)
o3 0.066(3) 0.056(3) 0.061(3) -0.001(2) 0.000(2) 0.001(2)
o4 0.181(11) 0.207(13) 0.097(7) -0.019(7) -0.024(7) -0.034(10)
o5 0.157(8) 0.131(8) 0.088(5) -0.024(5) 0.004(5) 0.020(6)
o6 0.089(4) 0.083(5) 0.107(5) -0.017(4) 0.002(4) -0.003(4)
o7 0.115(8) 0.071(6) 0.098(7) 0.000 0.000 -0.014(6)
o8 0.101(7) 0.087(7) 0.100(7) 0.000 0.000 0.020(6)
o9 0.081(6) 0.120(9) 0.097(7) 0.000 0.000 0.020(6)
o10 0.078(4) 0.104(5) 0.094(5) -0.002(4) -0.014(3) -0.004(4)
o11 0.096(7) 0.106(9) 0.129(10) 0.000 0.000 -0.027(7)
o12 0.094(5) 0.122(7) 0.110(6) -0.007(5) 0.006(4) -0.012(5)
o13 0.160(19) 0.113(16) 0.20(2) 0.006(15) 0.048(17) -0.007(14)
o14 0.16(2) 0.16(2) 0.139(18) 0.004(16) -0.018(15) -0.008(17)

loop_
_atom_type_symbol
_atom_type_description
_atom_type_scat_dispersion_real
_atom_type_scat_dispersion_imag
_atom_type_scat_source
Dy Dy -0.1892 4.4098 'international tables vol c tables 4.2.6.8 and 6.1.1.4'
O O 0.0106 0.0060 'international tables vol c tables 4.2.6.8 and 6.1.1.4'
I I -0.4742 1.8119 'international tables vol c tables 4.2.6.8 and 6.1.1.4'

loop_
_geom_angle_atom_site_label_1
_geom_angle_atom_site_label_2
_geom_angle_atom_site_label_3
_geom_angle
_geom_angle_site_symmetry_1
_geom_angle_site_symmetry_3
o2 dy1 o2 130.8(3) 2_665 .
o2 dy1 o3 80.08(19) 2_665 6_556
o2 dy1 o3 79.60(19) . 6_556
o2 dy1 o3 79.60(19) 2_665 5_666
o2 dy1 o3 80.08(19) . 5_666
o3 dy1 o3 129.8(3) 6_556 5_666
o2 dy1 o5 138.8(3) 2_665 .
o2 dy1 o5 77.9(3) . .
o3 dy1 o5 140.0(3) 6_556 .
o3 dy1 o5 77.7(3) 5_666 .
o2 dy1 o5 77.9(3) 2_665 2_665
o2 dy1 o5 138.8(3) . 2_665
o3 dy1 o5 77.7(3) 6_556 2_665
o3 dy1 o5 140.0(3) 5_666 2_665
o5 dy1 o5 98.5(5) . 2_665
o2 dy1 o1 65.41(14) 2_665 .
o2 dy1 o1 65.41(14) . .
o3 dy1 o1 64.91(13) 6_556 .
o3 dy1 o1 64.91(13) 5_666 .
o5 dy1 o1 130.7(3) . .
o5 dy1 o1 130.7(3) 2_665 .
o2 dy1 o4 75.4(4) 2_665 .
o2 dy1 o4 139.6(4) . .
o3 dy1 o4 140.3(4) 6_556 .
o3 dy1 o4 75.5(3) 5_666 .
o5 dy1 o4 65.8(4) . .
o5 dy1 o4 67.0(4) 2_665 .
o1 dy1 o4 127.8(3) . .
o2 dy1 o4 139.6(4) 2_665 2_665
o2 dy1 o4 75.4(4) . 2_665
o3 dy1 o4 75.5(3) 6_556 2_665
o3 dy1 o4 140.3(4) 5_666 2_665
o5 dy1 o4 67.0(4) . 2_665
o5 dy1 o4 65.8(4) 2_665 2_665
o1 dy1 o4 127.8(3) . 2_665
o4 dy1 o4 104.4(6) . 2_665
o2 dy1 dy2 41.39(13) 2_665 .
o2 dy1 dy2 99.60(14) . .
o3 dy1 dy2 41.26(13) 6_556 .
o3 dy1 dy2 99.04(14) 5_666 .
o5 dy1 dy2 176.2(3) . .
o5 dy1 dy2 85.2(3) 2_665 .
o1 dy1 dy2 45.488(9) . .
o4 dy1 dy2 115.5(3) . .
o4 dy1 dy2 115.3(3) 2_665 .
o2 dy1 dy2 99.60(14) 2_665 5_666
o2 dy1 dy2 41.39(13) . 5_666
o3 dy1 dy2 99.04(14) 6_556 5_666
o3 dy1 dy2 41.26(13) 5_666 5_666
o5 dy1 dy2 85.2(3) . 5_666
o5 dy1 dy2 176.2(3) 2_665 5_666
o1 dy1 dy2 45.488(9) . 5_666
o4 dy1 dy2 115.3(3) . 5_666
o4 dy1 dy2 115.5(3) 2_665 5_666
dy2 dy1 dy2 90.976(18) . 5_666
o2 dy1 dy3 99.97(14) 2_665 .
o2 dy1 dy3 41.16(14) . .
o3 dy1 dy3 40.94(13) 6_556 .
o3 dy1 dy3 99.47(13) 5_666 .
o5 dy1 dy3 117.4(3) . .
o5 dy1 dy3 116.7(3) 2_665 .
o1 dy1 dy3 45.839(9) . .
o4 dy1 dy3 173.6(3) . .
o4 dy1 dy3 82.0(3) 2_665 .
dy2 dy1 dy3 60.890(14) . .
dy2 dy1 dy3 60.638(14) 5_666 .
o3 dy2 o3 78.5(3) . 6_556
o3 dy2 o2 79.25(18) . 5_666
o3 dy2 o2 128.38(19) 6_556 5_666
o3 dy2 o2 128.38(19) . 2_665
o3 dy2 o2 79.25(18) 6_556 2_665
o2 dy2 o2 79.3(3) 5_666 2_665
o3 dy2 o8 140.65(13) . .
o3 dy2 o8 140.65(13) 6_556 .
o2 dy2 o8 76.2(3) 5_666 .
o2 dy2 o8 76.2(3) 2_665 .
o3 dy2 o6 76.1(2) . .
o3 dy2 o6 139.9(2) 6_556 .
o2 dy2 o6 76.1(2) 5_666 .
o2 dy2 o6 140.7(2) 2_665 .
o8 dy2 o6 68.5(2) . .
o3 dy2 o6 139.9(2) . 6_556
o3 dy2 o6 76.1(2) 6_556 6_556
o2 dy2 o6 140.7(2) 5_666 6_556
o2 dy2 o6 76.1(2) 2_665 6_556
o8 dy2 o6 68.5(2) . 6_556
o6 dy2 o6 105.1(4) . 6_556
o3 dy2 o7 78.1(3) . .
o3 dy2 o7 78.1(3) 6_556 .
o2 dy2 o7 139.97(14) 5_666 .
o2 dy2 o7 139.97(14) 2_665 .
o8 dy2 o7 102.2(4) . .
o6 dy2 o7 66.7(2) . .
o6 dy2 o7 66.7(2) 6_556 .
o3 dy2 o1 63.94(14) . .
o3 dy2 o1 63.94(14) 6_556 .
o2 dy2 o1 64.44(13) 5_666 .
o2 dy2 o1 64.44(13) 2_665 .
o8 dy2 o1 127.8(3) . .
o6 dy2 o1 127.4(2) . .
o6 dy2 o1 127.4(2) 6_556 .
o7 dy2 o1 130.0(3) . .
o3 dy2 dy1 97.48(13) . .
o3 dy2 dy1 40.83(13) 6_556 .
o2 dy2 dy1 98.04(14) 5_666 .
o2 dy2 dy1 40.96(13) 2_665 .
o8 dy2 dy1 115.91(18) . .
o6 dy2 dy1 171.9(2) . .
o6 dy2 dy1 82.9(2) 6_556 .
o7 dy2 dy1 117.26(17) . .
o1 dy2 dy1 44.512(9) . .
o3 dy2 dy1 40.83(13) . 5_666
o3 dy2 dy1 97.48(13) 6_556 5_666
o2 dy2 dy1 40.96(13) 5_666 5_666
o2 dy2 dy1 98.04(14) 2_665 5_666
o8 dy2 dy1 115.91(18) . 5_666
o6 dy2 dy1 82.9(2) . 5_666
o6 dy2 dy1 171.9(2) 6_556 5_666
o7 dy2 dy1 117.26(17) . 5_666
o1 dy2 dy1 44.512(9) . 5_666
dy1 dy2 dy1 89.024(18) . 5_666
o3 dy2 dy3 98.43(14) . 5_666
o3 dy2 dy3 98.43(14) 6_556 5_666
o2 dy2 dy3 40.80(13) 5_666 5_666
o2 dy2 dy3 40.80(13) 2_665 5_666
o8 dy2 dy3 82.3(3) . 5_666
o6 dy2 dy3 115.56(18) . 5_666
o6 dy2 dy3 115.56(18) 6_556 5_666
o7 dy2 dy3 175.4(3) . 5_666
o1 dy2 dy3 45.460(13) . 5_666
dy1 dy2 dy3 59.988(11) . 5_666
dy1 dy2 dy3 59.988(11) 5_666 5_666
o3 dy3 o3 78.3(3) . 6_556
o3 dy3 o2 127.24(19) . .
o3 dy3 o2 78.55(19) 6_556 .
o3 dy3 o2 78.55(19) . 6_556
o3 dy3 o2 127.24(18) 6_556 6_556
o2 dy3 o2 79.0(3) . 6_556
o3 dy3 o10 76.0(2) . .
o3 dy3 o10 141.2(2) 6_556 .
o2 dy3 o10 140.2(2) . .
o2 dy3 o10 74.9(2) 6_556 .
o3 dy3 o10 141.2(2) . 6_556
o3 dy3 o10 76.0(2) 6_556 6_556
o2 dy3 o10 74.9(2) . 6_556
o2 dy3 o10 140.2(2) 6_556 6_556
o10 dy3 o10 107.9(4) . 6_556
o3 dy3 o9 140.54(14) . .
o3 dy3 o9 140.54(14) 6_556 .
o2 dy3 o9 78.9(3) . .
o2 dy3 o9 78.9(3) 6_556 .
o10 dy3 o9 67.1(2) . .
o10 dy3 o9 67.1(2) 6_556 .
o3 dy3 o11 76.4(3) . .
o3 dy3 o11 76.4(3) 6_556 .
o2 dy3 o11 140.43(14) . .
o2 dy3 o11 140.43(14) 6_556 .
o10 dy3 o11 69.6(3) . .
o10 dy3 o11 69.6(3) 6_556 .
o9 dy3 o11 102.2(4) . .
o3 dy3 o1 63.40(13) . .
o3 dy3 o1 63.40(13) 6_556 .
o2 dy3 o1 63.84(13) . .
o2 dy3 o1 63.84(13) 6_556 .
o10 dy3 o1 126.03(18) . .
o10 dy3 o1 126.03(18) 6_556 .
o9 dy3 o1 130.6(3) . .
o11 dy3 o1 127.1(3) . .
o3 dy3 dy1 96.81(13) . .
o3 dy3 dy1 40.43(13) 6_556 .
o2 dy3 dy1 40.57(13) . .
o2 dy3 dy1 97.30(13) 6_556 .
o10 dy3 dy1 170.18(18) . .
o10 dy3 dy1 81.88(18) 6_556 .
o9 dy3 dy1 117.86(19) . .
o11 dy3 dy1 115.7(2) . .
o1 dy3 dy1 44.161(9) . .
o3 dy3 dy1 40.43(13) . 5_666
o3 dy3 dy1 96.81(13) 6_556 5_666
o2 dy3 dy1 97.30(13) . 5_666
o2 dy3 dy1 40.57(13) 6_556 5_666
o10 dy3 dy1 81.88(18) . 5_666
o10 dy3 dy1 170.18(18) 6_556 5_666
o9 dy3 dy1 117.86(19) . 5_666
o11 dy3 dy1 115.7(2) . 5_666
o1 dy3 dy1 44.161(9) . 5_666
dy1 dy3 dy1 88.322(18) . 5_666
o3 dy3 dy2 97.34(13) . 5_666
o3 dy3 dy2 97.34(13) 6_556 5_666
o2 dy3 dy2 40.64(13) . 5_666
o2 dy3 dy2 40.64(13) 6_556 5_666
o10 dy3 dy2 114.31(19) . 5_666
o10 dy3 dy2 114.31(19) 6_556 5_666
o9 dy3 dy2 85.9(3) . 5_666
o11 dy3 dy2 171.9(3) . 5_666
o1 dy3 dy2 44.755(12) . 5_666
dy1 dy3 dy2 59.374(10) . 5_666
dy1 dy3 dy2 59.374(10) 5_666 5_666
dy1 o1 dy1 180.0 5_666 .
dy1 o1 dy2 90.0 5_666 5_666
dy1 o1 dy2 90.0 . 5_666
dy1 o1 dy2 90.0 5_666 .
dy1 o1 dy2 90.0 . .
dy2 o1 dy2 180.0 5_666 .
dy1 o1 dy3 90.0 5_666 5_666
dy1 o1 dy3 90.0 . 5_666
dy2 o1 dy3 90.215(18) 5_666 5_666
dy2 o1 dy3 89.785(18) . 5_666
dy1 o1 dy3 90.0 5_666 .
dy1 o1 dy3 90.0 . .
dy2 o1 dy3 89.785(18) 5_666 .
dy2 o1 dy3 90.215(18) . .
dy3 o1 dy3 180.0 5_666 .
dy1 o2 dy2 97.65(19) . 5_666
dy1 o2 dy3 98.3(2) . .
dy2 o2 dy3 98.6(2) 5_666 .
dy1 o3 dy2 97.91(19) 5_666 .
dy1 o3 dy3 98.6(2) 5_666 .
dy2 o3 dy3 99.4(2) . .

loop_
_geom_bond_atom_site_label_1
_geom_bond_atom_site_label_2
_geom_bond_distance
_geom_bond_site_symmetry_2
dy1 o2 2.347(5) 2_665
dy1 o2 2.347(5) .
dy1 o3 2.343(6) 6_556
dy1 o3 2.343(6) 5_666
dy1 o5 2.419(9) .
dy1 o5 2.419(9) 2_665
dy1 o1 2.4879(6) .
dy1 o4 2.609(12) .
dy1 o4 2.609(12) 2_665
dy1 dy2 3.5488(6) .
dy1 dy2 3.5488(6) 5_666
dy1 dy3 3.5711(6) .
dy2 o3 2.363(5) .
dy2 o3 2.363(5) 6_556
dy2 o2 2.367(6) 5_666
dy2 o2 2.367(6) 2_665
dy2 o8 2.452(11) .
dy2 o6 2.497(8) .
dy2 o6 2.497(8) 6_556
dy2 o7 2.520(11) .
dy2 o1 2.5307(6) .
dy2 dy1 3.5488(6) 5_666
dy2 dy3 3.5943(8) 5_666
dy3 o3 2.367(5) .
dy3 o3 2.367(5) 6_556
dy3 o2 2.375(6) .
dy3 o2 2.375(6) 6_556
dy3 o10 2.466(7) .
dy3 o10 2.466(7) 6_556
dy3 o9 2.483(11) .
dy3 o11 2.515(12) .
dy3 o1 2.5619(5) .
dy3 dy1 3.5711(6) 5_666
dy3 dy2 3.5943(8) 5_666
o1 dy1 2.4879(6) 5_666
o1 dy2 2.5307(6) 5_666
o1 dy3 2.5619(5) 5_666
o2 dy2 2.367(6) 5_666
o3 dy1 2.343(5) 5_666
o13 o13 1.85(6) 6
